data_4133187
loop_
_publ_author_name
'Linnenberg, Oliver'
'Moors, Marco'
'Notario-Est\'evez, Almudena'
'L\'opez, Xavier'
'de Graaf, Coen'
'Peter, Sophia'
'Baeumer, Christoph'
'Waser, Rainer'
'Monakhov, Kirill Yu'

_publ_section_title
;
 Addressing Multiple Resistive States of Polyoxovanadates: Conductivity as
 a Function of Individual Molecular Redox States.
;
_journal_issue 48
_journal_name_full 'Journal of the American Chemical Society'
_journal_page_first 16635
_journal_page_last 16640
_journal_paper_doi 10.1021/jacs.8b08780
_journal_volume 140
_journal_year 2018
_chemical_formula_moiety '(C12 H22 O19 S2 V6), 2(C16 H36 N), 0.8 (C H2 Cl2), 0.8 (C4 H10 O)'
_chemical_formula_sum 'C48 H103.6 Cl1.6 N2 O19.8 S2 V6'
_chemical_formula_weight 1452.24
_space_group_crystal_system trigonal
_space_group_IT_number 148
_space_group_name_Hall '-R 3'
_space_group_name_H-M_alt 'R -3 :H'
_atom_sites_solution_hydrogens geom
_audit_creation_method SHELXL-2014/7
_cell_angle_alpha 90
_cell_angle_beta 90
_cell_angle_gamma 120
_cell_formula_units_Z 9
_cell_length_a 25.8100(12)
_cell_length_b 25.8100(14)
_cell_length_c 26.8358(11)
_cell_measurement_reflns_used 9936
_cell_measurement_temperature 100(2)
_cell_measurement_theta_max 22.57
_cell_measurement_theta_min 2.28
_cell_volume 15481.8(13)
_computing_cell_refinement 'SAINT v8.34A (Bruker, 2013)'
_computing_data_collection 'SMART V5.631 (?, 2016)'
_computing_data_reduction 'SAINT v8.34A (Bruker, 2013)'
_computing_molecular_graphics 'Olex2 (Dolomanov et al., 2009)'
_computing_publication_material 'Olex2 (Dolomanov et al., 2009)'
_computing_structure_refinement 'ShelXL (Sheldrick, 2015)'
_computing_structure_solution 'ShelXS (Sheldrick, 2008)'
_diffrn_ambient_temperature 100(2)
_diffrn_measured_fraction_theta_full 0.996
_diffrn_measured_fraction_theta_max 0.993
_diffrn_measurement_device_type 'Bruker APEX CCD'
_diffrn_measurement_method '\w scans'
_diffrn_radiation_monochromator 'multilayer optics'
_diffrn_radiation_type MoK\a
_diffrn_radiation_wavelength 0.71073
_diffrn_reflns_av_R_equivalents 0.0565
_diffrn_reflns_av_unetI/netI 0.0325
_diffrn_reflns_Laue_measured_fraction_full 0.996
_diffrn_reflns_Laue_measured_fraction_max 0.993
_diffrn_reflns_limit_h_max 32
_diffrn_reflns_limit_h_min -32
_diffrn_reflns_limit_k_max 32
_diffrn_reflns_limit_k_min -32
_diffrn_reflns_limit_l_max 33
_diffrn_reflns_limit_l_min -33
_diffrn_reflns_number 62972
_diffrn_reflns_point_group_measured_fraction_full 0.996
_diffrn_reflns_point_group_measured_fraction_max 0.993
_diffrn_reflns_theta_full 25.242
_diffrn_reflns_theta_max 26.487
_diffrn_reflns_theta_min 1.186
_exptl_absorpt_coefficient_mu 0.968
_exptl_absorpt_correction_T_max 0.7454
_exptl_absorpt_correction_T_min 0.6090
_exptl_absorpt_correction_type multi-scan
_exptl_absorpt_process_details
'SADABS-2008/1 (Bruker,2008) was used for absorption correction. wR2(int) was 0.1237 before and 0.0568 after correction. The Ratio of minimum to maximum transmission is 0.8170. The \l/2 correction factor is 0.0015.'
_exptl_crystal_colour red
_exptl_crystal_density_diffrn 1.402
_exptl_crystal_description plate
_exptl_crystal_F_000 6230
_exptl_crystal_size_max 0.170
_exptl_crystal_size_mid 0.150
_exptl_crystal_size_min 0.080
_refine_diff_density_max 0.805
_refine_diff_density_min -0.428
_refine_diff_density_rms 0.082
_refine_ls_extinction_method none
_refine_ls_goodness_of_fit_ref 1.039
_refine_ls_hydrogen_treatment constr
_refine_ls_matrix_type full
_refine_ls_number_parameters 350
_refine_ls_number_reflns 7084
_refine_ls_number_restraints 8
_refine_ls_restrained_S_all 1.041
_refine_ls_R_factor_all 0.0809
_refine_ls_R_factor_gt 0.0580
_refine_ls_shift/su_max 0.001
_refine_ls_shift/su_mean 0.000
_refine_ls_structure_factor_coef Fsqd
_refine_ls_weighting_details 'w=1/[\s^2^(Fo^2^)+(0.0813P)^2^+69.1145P] where P=(Fo^2^+2Fc^2^)/3'
_refine_ls_weighting_scheme calc
_refine_ls_wR_factor_gt 0.1500
_refine_ls_wR_factor_ref 0.1700
_reflns_Friedel_coverage 0.000
_reflns_number_gt 5274
_reflns_number_total 7084
_reflns_threshold_expression 'I > 2\s(I)'
_cod_data_source_file ja8b08780_si_006.cif
_cod_data_source_block 1
_cod_original_cell_volume 15481.8(16)
_cod_database_code 4133187
_shelx_shelxl_version_number 2014/7
_shelx_space_group_comment
;
The symmetry employed for this shelxl refinement is uniquely defined
by the following loop, which should always be used as a source of
symmetry information in preference to the above space-group names.
They are only intended as comments.
;
_shelx_estimated_absorpt_t_min 0.862
_shelx_estimated_absorpt_t_max 0.931

loop_
_space_group_symop_operation_xyz
'x, y, z'
'-y, x-y, z'
'-x+y, -x, z'
'x+2/3, y+1/3, z+1/3'
'-y+2/3, x-y+1/3, z+1/3'
'-x+y+2/3, -x+1/3, z+1/3'
'x+1/3, y+2/3, z+2/3'
'-y+1/3, x-y+2/3, z+2/3'
'-x+y+1/3, -x+2/3, z+2/3'
'-x, -y, -z'
'y, -x+y, -z'
'x-y, x, -z'
'-x+2/3, -y+1/3, -z+1/3'
'y+2/3, -x+y+1/3, -z+1/3'
'x-y+2/3, x+1/3, -z+1/3'
'-x+1/3, -y+2/3, -z+2/3'
'y+1/3, -x+y+2/3, -z+2/3'
'x-y+1/3, x+2/3, -z+2/3'

loop_
_atom_site_label
_atom_site_type_symbol
_atom_site_fract_x
_atom_site_fract_y
_atom_site_fract_z
_atom_site_U_iso_or_equiv
_atom_site_adp_type
_atom_site_occupancy
_atom_site_site_symmetry_order
_atom_site_calc_flag
_atom_site_refinement_flags_posn
_atom_site_refinement_flags_adp
_atom_site_refinement_flags_occupancy
_atom_site_disorder_assembly
_atom_site_disorder_group
V1 V 0.19192(3) -0.19008(3) 0.40629(2) 0.04450(19) Uani 1 1 d . . . . .
V2 V 0.10912(3) -0.14383(3) 0.37938(2) 0.04300(19) Uani 1 1 d . . . . .
V3 V 0.24905(3) -0.07777(3) 0.34352(2) 0.04267(19) Uani 1 1 d . . . . .
S1B S 0.2330(4) 0.1154(3) 0.3127(3) 0.079(3) Uani 0.60(6) 1 d D . P A 2
O2 O 0.1667 -0.1667 0.3333 0.0348(7) Uani 1 2 d S . P . .
O3 O 0.18748(11) -0.06539(11) 0.37738(8) 0.0399(6) Uani 1 1 d . . . . .
O4 O 0.14187(11) -0.16640(11) 0.43008(8) 0.0413(6) Uani 1 1 d . . . . .
O5 O 0.21217(12) -0.06562(11) 0.28042(8) 0.0434(6) Uani 1 1 d . . . . .
O6 O 0.30298(13) -0.01013(13) 0.34753(10) 0.0545(7) Uani 1 1 d . . . . .
O7 O 0.21032(15) -0.21406(13) 0.45460(9) 0.0561(7) Uani 1 1 d . . . . .
O8 O 0.25531(11) -0.11337(12) 0.39930(9) 0.0437(6) Uani 1 1 d . . . . .
O9 O 0.05406(11) -0.21988(12) 0.36450(9) 0.0452(6) Uani 1 1 d . . . . .
O10 O 0.07197(13) -0.11808(13) 0.40787(10) 0.0541(7) Uani 1 1 d . . . . .
O1 O 0.09970(12) -0.11853(12) 0.31110(9) 0.0463(6) Uani 1 1 d . . . . .
C2 C 0.1863(2) -0.01181(18) 0.36745(13) 0.0512(10) Uani 1 1 d . . . . .
H2A H 0.2268 0.0230 0.3728 0.061 Uiso 1 1 calc R U . . .
H2B H 0.1587 -0.0085 0.3912 0.061 Uiso 1 1 calc R U . . .
N3 N 0.38763(17) 0.00483(19) 0.20377(13) 0.0684(11) Uani 1 1 d . . . . .
C4 C 0.2095(2) -0.01180(18) 0.27628(13) 0.0536(10) Uani 1 1 d . . . . .
H4A H 0.1969 -0.0087 0.2421 0.064 Uiso 1 1 calc R U . . .
H4B H 0.2499 0.0230 0.2819 0.064 Uiso 1 1 calc R U . . .
C5 C 0.1660(2) -0.01000(19) 0.31372(14) 0.0560(11) Uani 1 1 d . . . . .
C6 C 0.4128(2) -0.0334(2) 0.18598(16) 0.0681(13) Uani 1 1 d . . . . .
H6A H 0.4563 -0.0122 0.1933 0.082 Uiso 1 1 calc R U . . .
H6B H 0.4082 -0.0374 0.1493 0.082 Uiso 1 1 calc R U . . .
C9 C 0.1031(2) -0.0623(2) 0.30492(15) 0.0593(11) Uani 1 1 d . . . . .
H9A H 0.0752 -0.0594 0.3285 0.071 Uiso 1 1 calc R U . . .
H9B H 0.0903 -0.0596 0.2707 0.071 Uiso 1 1 calc R U . . .
C10B C 0.4138(6) 0.0670(5) 0.1732(5) 0.052(3) Uiso 0.438(18) 1 d D . P B 2
H10A H 0.4575 0.0904 0.1792 0.062 Uiso 0.438(18) 1 calc R U P B 2
H10B H 0.4079 0.0572 0.1372 0.062 Uiso 0.438(18) 1 calc R U P B 2
C11 C 0.1635(3) 0.0476(2) 0.30619(17) 0.0756(16) Uani 1 1 d D . . . .
H11C H 0.1349 0.0480 0.3305 0.091 Uiso 0.60(6) 1 calc R U P A 2
H11D H 0.1475 0.0466 0.2725 0.091 Uiso 0.60(6) 1 calc R U P A 2
H11A H 0.1379 0.0506 0.3322 0.091 Uiso 0.40(6) 1 calc R U P A 1
H11B H 0.1457 0.0466 0.2733 0.091 Uiso 0.40(6) 1 calc R U P A 1
C12B C 0.3216(5) -0.0160(6) 0.1920(5) 0.080(4) Uiso 0.570(13) 1 d . . P B 2
H12A H 0.2959 -0.0501 0.2141 0.096 Uiso 0.570(13) 1 calc R U P B 2
H12B H 0.3138 0.0170 0.2001 0.096 Uiso 0.570(13) 1 calc R U P B 2
C13 C 0.3849(3) -0.0958(3) 0.20849(19) 0.0868(18) Uani 1 1 d . . . . .
H13A H 0.3432 -0.1203 0.1964 0.104 Uiso 1 1 calc R U . . .
H13B H 0.3837 -0.0931 0.2452 0.104 Uiso 1 1 calc R U . . .
C16 C 0.4218(5) -0.1266(3) 0.1937(2) 0.133(4) Uani 1 1 d . . . . .
H16A H 0.4244 -0.1273 0.1569 0.159 Uiso 1 1 calc R U . . .
H16B H 0.4630 -0.1025 0.2069 0.159 Uiso 1 1 calc R U . . .
C17B C 0.1981(14) 0.1609(9) 0.3099(6) 0.090(7) Uani 0.60(6) 1 d D . P A 2
H17A H 0.1740 0.1515 0.2795 0.136 Uiso 0.60(6) 1 calc R U P A 2
H17B H 0.2290 0.2032 0.3097 0.136 Uiso 0.60(6) 1 calc R U P A 2
H17C H 0.1723 0.1527 0.3391 0.136 Uiso 0.60(6) 1 calc R U P A 2
C1 C 0.3949(4) -0.1893(4) 0.2132(2) 0.115(3) Uani 1 1 d . . . . .
H1A H 0.3536 -0.2131 0.2013 0.173 Uiso 1 1 calc R U . . .
H1B H 0.3952 -0.1886 0.2497 0.173 Uiso 1 1 calc R U . . .
H1C H 0.4183 -0.2072 0.2013 0.173 Uiso 1 1 calc R U . . .
C0 C 0.3892(7) 0.1045(5) 0.1841(5) 0.068(4) Uiso 0.438(18) 1 d D . P B 2
H0A H 0.3765 0.1021 0.2193 0.082 Uiso 0.438(18) 1 calc R U P B 2
H0B H 0.3566 0.0986 0.1612 0.082 Uiso 0.438(18) 1 calc R U P B 2
C7B C 0.4281(7) 0.1635(6) 0.1588(5) 0.102(4) Uiso 0.562(18) 1 d D . P B 1
H7BA H 0.4721 0.1893 0.1564 0.122 Uiso 0.562(18) 1 calc R U P B 1
H7BB H 0.4143 0.1446 0.1257 0.122 Uiso 0.562(18) 1 calc R U P B 1
C3 C 0.4040(10) 0.2047(8) 0.1650(8) 0.149(7) Uiso 0.562(18) 1 d D . P B 1
H3A H 0.3951 0.2150 0.1322 0.224 Uiso 0.562(18) 1 calc R U P B 1
H3B H 0.4337 0.2412 0.1820 0.224 Uiso 0.562(18) 1 calc R U P B 1
H3C H 0.3673 0.1851 0.1849 0.224 Uiso 0.562(18) 1 calc R U P B 1
C7 C 0.3039(5) -0.0343(6) 0.1398(4) 0.072(3) Uiso 0.570(13) 1 d . . P B 2
H7A H 0.3278 -0.0524 0.1283 0.087 Uiso 0.570(13) 1 calc R U P B 2
H7B H 0.3180 0.0030 0.1205 0.087 Uiso 0.570(13) 1 calc R U P B 2
C12 C 0.2398(4) -0.0765(5) 0.1233(4) 0.074(3) Uiso 0.570(13) 1 d . . P B 2
H12C H 0.2373 -0.0962 0.0910 0.088 Uiso 0.570(13) 1 calc R U P B 2
H12D H 0.2157 -0.1067 0.1489 0.088 Uiso 0.570(13) 1 calc R U P B 2
C6AA C 0.2256(6) -0.0284(6) 0.1194(5) 0.098(4) Uiso 0.570(13) 1 d . . P B 2
H6AA H 0.2519 0.0009 0.0947 0.146 Uiso 0.570(13) 1 calc R U P B 2
H6AB H 0.2315 -0.0088 0.1518 0.146 Uiso 0.570(13) 1 calc R U P B 2
H6AC H 0.1838 -0.0452 0.1090 0.146 Uiso 0.570(13) 1 calc R U P B 2
C4AA C 0.2147(6) -0.0711(6) 0.0878(5) 0.071(4) Uiso 0.430(13) 1 d . . P B 1
H4AA H 0.2420 -0.0424 0.0631 0.106 Uiso 0.430(13) 1 calc R U P B 1
H4AB H 0.1758 -0.0733 0.0857 0.106 Uiso 0.430(13) 1 calc R U P B 1
H4AC H 0.2097 -0.1106 0.0810 0.106 Uiso 0.430(13) 1 calc R U P B 1
C12A C 0.3217(4) -0.0344(5) 0.1926(3) 0.037(2) Uiso 0.430(13) 1 d . . P B 1
H12E H 0.3009 -0.0121 0.2010 0.044 Uiso 0.430(13) 1 calc R U P B 1
H12F H 0.3053 -0.0701 0.2144 0.044 Uiso 0.430(13) 1 calc R U P B 1
C14 C 0.3072(5) -0.0559(6) 0.1372(4) 0.053(3) Uiso 0.430(13) 1 d . . P B 1
H14A H 0.3001 -0.0969 0.1321 0.064 Uiso 0.430(13) 1 calc R U P B 1
H14B H 0.3376 -0.0278 0.1134 0.064 Uiso 0.430(13) 1 calc R U P B 1
C18 C 0.2391(6) -0.0521(7) 0.1367(6) 0.071(4) Uiso 0.430(13) 1 d . . P B 1
H18A H 0.2108 -0.0789 0.1624 0.086 Uiso 0.430(13) 1 calc R U P B 1
H18B H 0.2478 -0.0108 0.1432 0.086 Uiso 0.430(13) 1 calc R U P B 1
C10A C 0.4270(5) 0.0629(4) 0.1802(4) 0.061(3) Uiso 0.562(18) 1 d D . P B 1
H10C H 0.4225 0.0575 0.1436 0.073 Uiso 0.562(18) 1 calc R U P B 1
H10D H 0.4689 0.0746 0.1883 0.073 Uiso 0.562(18) 1 calc R U P B 1
C10 C 0.4172(7) 0.1135(5) 0.1943(5) 0.083(3) Uiso 0.562(18) 1 d D . P B 1
H10E H 0.4422 0.1327 0.2240 0.099 Uiso 0.562(18) 1 calc R U P B 1
H10F H 0.3751 0.0953 0.2053 0.099 Uiso 0.562(18) 1 calc R U P B 1
C7A C 0.4636(12) 0.1742(10) 0.1698(9) 0.139(8) Uiso 0.438(18) 1 d D . P B 2
H7AA H 0.4950 0.1772 0.1928 0.166 Uiso 0.438(18) 1 calc R U P B 2
H7AB H 0.4761 0.1728 0.1352 0.166 Uiso 0.438(18) 1 calc R U P B 2
C8 C 0.3909(4) 0.0193(4) 0.2577(3) 0.051(2) Uiso 0.562(15) 1 d . . P B 2
H8A H 0.3569 -0.0137 0.2758 0.061 Uiso 0.562(15) 1 calc R U P B 2
H8B H 0.3890 0.0564 0.2625 0.061 Uiso 0.562(15) 1 calc R U P B 2
C15 C 0.4609(4) 0.0294(5) 0.2812(3) 0.062(2) Uiso 0.562(15) 1 d . . P B 2
H15A H 0.4622 -0.0080 0.2766 0.074 Uiso 0.562(15) 1 calc R U P B 2
H15B H 0.4945 0.0616 0.2623 0.074 Uiso 0.562(15) 1 calc R U P B 2
C1A C 0.4556(6) 0.0701(7) 0.3288(5) 0.077(4) Uiso 0.438(15) 1 d . . P B 1
H1AA H 0.4446 0.1017 0.3282 0.092 Uiso 0.438(15) 1 calc R U P B 1
H1AB H 0.4265 0.0372 0.3503 0.092 Uiso 0.438(15) 1 calc R U P B 1
C1B C 0.5276(7) 0.0625(8) 0.3553(6) 0.123(6) Uiso 0.562(15) 1 d . . P B 2
H1BA H 0.5577 0.0993 0.3389 0.185 Uiso 0.562(15) 1 calc R U P B 2
H1BB H 0.5362 0.0302 0.3483 0.185 Uiso 0.562(15) 1 calc R U P B 2
H1BC H 0.5289 0.0690 0.3913 0.185 Uiso 0.562(15) 1 calc R U P B 2
C1C C 0.3998(5) 0.0059(5) 0.2628(4) 0.044(3) Uiso 0.438(15) 1 d . . P B 1
H1CA H 0.3707 -0.0212 0.2856 0.053 Uiso 0.438(15) 1 calc R U P B 1
C1D C 0.4518(5) 0.0464(5) 0.2760(4) 0.056(3) Uiso 0.438(15) 1 d . . P B 1
H1D H 0.4856 0.0607 0.2547 0.068 Uiso 0.438(15) 1 calc R U P B 1
C1E C 0.4672(6) 0.0456(6) 0.3360(5) 0.091(4) Uiso 0.562(15) 1 d . . P B 2
H1EA H 0.4599 0.0794 0.3408 0.109 Uiso 0.562(15) 1 calc R U P B 2
H1EB H 0.4366 0.0110 0.3552 0.109 Uiso 0.562(15) 1 calc R U P B 2
C1F C 0.5179(8) 0.0954(9) 0.3507(7) 0.109(6) Uiso 0.438(15) 1 d . . P B 1
H1FA H 0.5454 0.1331 0.3339 0.164 Uiso 0.438(15) 1 calc R U P B 1
H1FB H 0.5319 0.0667 0.3459 0.164 Uiso 0.438(15) 1 calc R U P B 1
H1FC H 0.5168 0.1029 0.3864 0.164 Uiso 0.438(15) 1 calc R U P B 1
S1A S 0.2396(9) 0.1135(6) 0.3098(7) 0.132(8) Uani 0.40(6) 1 d D . P A 1
C17A C 0.229(3) 0.1766(15) 0.301(2) 0.133(17) Uani 0.40(6) 1 d D . P A 1
H17D H 0.2050 0.1705 0.2714 0.200 Uiso 0.40(6) 1 calc R U P A 1
H17E H 0.2684 0.2128 0.2972 0.200 Uiso 0.40(6) 1 calc R U P A 1
H17F H 0.2089 0.1809 0.3304 0.200 Uiso 0.40(6) 1 calc R U P A 1
C0AA C 0.4542(16) 0.2253(12) 0.1764(11) 0.178(12) Uiso 0.438(18) 1 d D . P B 2
H0AA H 0.4340 0.2294 0.1470 0.267 Uiso 0.438(18) 1 calc R U P B 2
H0AB H 0.4930 0.2619 0.1807 0.267 Uiso 0.438(18) 1 calc R U P B 2
H0AC H 0.4294 0.2189 0.2060 0.267 Uiso 0.438(18) 1 calc R U P B 2

loop_
_atom_site_aniso_label
_atom_site_aniso_U_11
_atom_site_aniso_U_22
_atom_site_aniso_U_33
_atom_site_aniso_U_23
_atom_site_aniso_U_13
_atom_site_aniso_U_12
V1 0.0697(4) 0.0503(4) 0.0198(3) -0.0076(2) -0.0047(3) 0.0348(3)
V2 0.0539(4) 0.0505(4) 0.0275(3) -0.0048(3) 0.0093(3) 0.0283(3)
V3 0.0464(4) 0.0438(4) 0.0326(3) -0.0078(3) 0.0024(3) 0.0186(3)
S1B 0.159(6) 0.047(3) 0.042(3) -0.0018(18) -0.007(2) 0.061(3)
O2 0.0464(18) 0.0408(18) 0.0184(14) -0.0040(12) 0.0017(13) 0.0227(15)
O3 0.0575(15) 0.0427(13) 0.0233(11) -0.0048(9) 0.0027(10) 0.0279(12)
O4 0.0559(15) 0.0460(14) 0.0211(11) -0.0035(10) 0.0063(10) 0.0249(12)
O5 0.0642(16) 0.0444(14) 0.0224(11) -0.0020(10) 0.0046(11) 0.0278(13)
O6 0.0550(16) 0.0503(16) 0.0411(15) -0.0102(12) 0.0055(12) 0.0135(13)
O7 0.090(2) 0.0618(17) 0.0280(13) -0.0076(12) -0.0080(13) 0.0460(17)
O8 0.0490(14) 0.0567(15) 0.0258(12) -0.0103(11) -0.0037(10) 0.0266(13)
O9 0.0460(14) 0.0584(16) 0.0286(12) -0.0055(11) 0.0053(10) 0.0241(12)
O10 0.0671(18) 0.0694(18) 0.0369(14) -0.0076(13) 0.0078(13) 0.0425(16)
O1 0.0626(16) 0.0587(16) 0.0297(12) -0.0070(11) -0.0030(11) 0.0394(14)
C2 0.080(3) 0.051(2) 0.0280(17) -0.0063(16) 0.0012(18) 0.037(2)
N3 0.058(2) 0.086(3) 0.0356(18) -0.0070(18) 0.0186(16) 0.017(2)
C4 0.091(3) 0.048(2) 0.0270(18) -0.0026(15) -0.0002(18) 0.038(2)
C5 0.098(3) 0.058(2) 0.0282(18) -0.0057(17) -0.004(2) 0.051(3)
C6 0.063(3) 0.086(3) 0.034(2) -0.009(2) 0.0155(19) 0.021(2)
C9 0.090(3) 0.077(3) 0.036(2) -0.012(2) -0.010(2) 0.061(3)
C11 0.145(5) 0.079(3) 0.036(2) -0.008(2) -0.009(3) 0.080(4)
C13 0.105(4) 0.092(4) 0.041(3) -0.002(3) 0.023(3) 0.033(3)
C16 0.257(10) 0.106(5) 0.070(4) 0.043(4) 0.100(5) 0.117(6)
C17B 0.188(19) 0.055(8) 0.051(6) 0.007(5) 0.028(9) 0.078(11)
C1 0.134(6) 0.208(9) 0.062(4) -0.021(5) -0.007(4) 0.129(7)
S1A 0.254(18) 0.077(7) 0.085(8) -0.016(5) -0.007(7) 0.097(9)
C17A 0.19(4) 0.070(15) 0.14(3) -0.013(16) -0.05(3) 0.07(2)

loop_
_atom_type_symbol
_atom_type_description
_atom_type_scat_dispersion_real
_atom_type_scat_dispersion_imag
_atom_type_scat_source
C C 0.0033 0.0016 'International Tables Vol C Tables 4.2.6.8 and 6.1.1.4'
H H 0.0000 0.0000 'International Tables Vol C Tables 4.2.6.8 and 6.1.1.4'
N N 0.0061 0.0033 'International Tables Vol C Tables 4.2.6.8 and 6.1.1.4'
O O 0.0106 0.0060 'International Tables Vol C Tables 4.2.6.8 and 6.1.1.4'
S S 0.1246 0.1234 'International Tables Vol C Tables 4.2.6.8 and 6.1.1.4'
V V 0.3005 0.5294 'International Tables Vol C Tables 4.2.6.8 and 6.1.1.4'

loop_
_geom_angle_atom_site_label_1
_geom_angle_atom_site_label_2
_geom_angle_atom_site_label_3
_geom_angle
_geom_angle_site_symmetry_1
_geom_angle_site_symmetry_3
O7 V1 O4 104.19(13) . .
O7 V1 O8 102.79(14) . .
O4 V1 O8 94.22(11) . .
O7 V1 O5 97.42(14) . 16_545
O4 V1 O5 89.12(11) . 16_545
O8 V1 O5 158.00(10) . 16_545
O7 V1 O1 96.59(13) . 16_545
O4 V1 O1 158.39(11) . 16_545
O8 V1 O1 86.78(11) . 16_545
O5 V1 O1 82.32(11) 16_545 16_545
O7 V1 O2 172.22(10) . .
O4 V1 O2 82.15(8) . .
O8 V1 O2 80.96(8) . .
O5 V1 O2 77.97(7) 16_545 .
O1 V1 O2 76.69(7) 16_545 .
O7 V1 V2 138.70(11) . .
O4 V1 V2 34.74(8) . .
O8 V1 V2 88.53(8) . .
O5 V1 V2 81.88(8) 16_545 .
O1 V1 V2 123.91(8) 16_545 .
O2 V1 V2 47.417(17) . .
O7 V1 V3 136.24(12) . .
O4 V1 V3 87.75(8) . .
O8 V1 V3 33.63(8) . .
O5 V1 V3 125.13(7) 16_545 .
O1 V1 V3 81.16(8) 16_545 .
O2 V1 V3 47.351(17) . .
V2 V1 V3 65.72(2) . .
O10 V2 O9 104.33(14) . .
O10 V2 O4 104.01(13) . .
O9 V2 O4 93.20(12) . .
O10 V2 O1 96.07(13) . .
O9 V2 O1 89.67(12) . .
O4 V2 O1 158.30(11) . .
O10 V2 O3 95.93(13) . .
O9 V2 O3 159.02(10) . .
O4 V2 O3 87.07(11) . .
O1 V2 O3 82.71(11) . .
O10 V2 O2 171.32(11) . .
O9 V2 O2 81.70(8) . .
O4 V2 O2 81.60(7) . .
O1 V2 O2 77.53(7) . .
O3 V2 O2 77.58(7) . .
O10 V2 V1 137.59(11) . .
O9 V2 V1 87.17(9) . .
O4 V2 V1 33.80(7) . .
O1 V2 V1 125.13(8) . .
O3 V2 V1 81.41(7) . .
O2 V2 V1 47.809(17) . .
O10 V2 V3 138.20(11) . 16_545
O9 V2 V3 34.40(8) . 16_545
O4 V2 V3 88.80(8) . 16_545
O1 V2 V3 81.48(8) . 16_545
O3 V2 V3 124.73(7) . 16_545
O2 V2 V3 47.332(17) . 16_545
V1 V2 V3 66.16(2) . 16_545
O6 V3 O8 104.41(14) . .
O6 V3 O9 103.32(13) . 16_545
O8 V3 O9 94.42(12) . 16_545
O6 V3 O3 97.05(13) . .
O8 V3 O3 89.14(11) . .
O9 V3 O3 157.71(11) 16_545 .
O6 V3 O5 96.08(14) . .
O8 V3 O5 158.89(12) . .
O9 V3 O5 85.62(11) 16_545 .
O3 V3 O5 83.29(10) . .
O6 V3 O2 172.08(12) . .
O8 V3 O2 81.96(8) . .
O9 V3 O2 80.59(8) 16_545 .
O3 V3 O2 78.13(7) . .
O5 V3 O2 77.21(7) . .
O6 V3 V1 138.50(11) . .
O8 V3 V1 34.41(8) . .
O9 V3 V1 88.96(9) 16_545 .
O3 V3 V1 81.60(7) . .
O5 V3 V1 124.61(8) . .
O2 V3 V1 47.577(17) . .
O6 V3 V2 136.60(10) . 16_545
O8 V3 V2 87.64(8) . 16_545
O9 V3 V2 33.45(8) 16_545 16_545
O3 V3 V2 125.11(8) . 16_545
O5 V3 V2 80.79(7) . 16_545
O2 V3 V2 47.173(17) . 16_545
V1 V3 V2 66.09(2) . 16_545
C11 S1B C17B 92.9(8) . .
V2 O2 V2 180.0 16_545 .
V2 O2 V3 94.50(2) 16_545 16_545
V2 O2 V3 85.50(2) . 16_545
V2 O2 V3 85.49(2) 16_545 .
V2 O2 V3 94.51(2) . .
V3 O2 V3 180.0 16_545 .
V2 O2 V1 84.77(2) 16_545 16_545
V2 O2 V1 95.23(2) . 16_545
V3 O2 V1 85.07(2) 16_545 16_545
V3 O2 V1 94.93(2) . 16_545
V2 O2 V1 95.23(2) 16_545 .
V2 O2 V1 84.77(2) . .
V3 O2 V1 94.93(2) 16_545 .
V3 O2 V1 85.07(2) . .
V1 O2 V1 180.0 16_545 .
C2 O3 V3 118.5(2) . .
C2 O3 V2 118.7(2) . .
V3 O3 V2 109.27(11) . .
V1 O4 V2 111.46(11) . .
C4 O5 V1 119.4(3) . 16_545
C4 O5 V3 117.8(2) . .
V1 O5 V3 109.40(12) 16_545 .
V3 O8 V1 111.97(13) . .
V2 O9 V3 112.16(13) . 16_545
C9 O1 V2 119.0(2) . .
C9 O1 V1 118.2(2) . 16_545
V2 O1 V1 110.00(12) . 16_545
O3 C2 C5 112.1(3) . .
C10A N3 C6 103.1(5) . .
C8 N3 C6 119.0(6) . .
C10A N3 C12A 124.8(7) . .
C6 N3 C12A 102.0(5) . .
C8 N3 C12B 101.5(6) . .
C6 N3 C12B 118.1(6) . .
C10A N3 C1C 112.1(6) . .
C6 N3 C1C 100.3(6) . .
C12A N3 C1C 110.5(5) . .
C8 N3 C10B 107.5(6) . .
C6 N3 C10B 112.7(5) . .
C12B N3 C10B 94.7(8) . .
O5 C4 C5 111.9(3) . .
C9 C5 C4 110.2(3) . .
C9 C5 C11 107.2(4) . .
C4 C5 C11 109.4(4) . .
C9 C5 C2 110.2(4) . .
C4 C5 C2 110.4(4) . .
C11 C5 C2 109.4(3) . .
N3 C6 C13 115.8(4) . .
O1 C9 C5 112.5(3) . .
C0 C10B N3 117.5(9) . .
C5 C11 S1B 115.5(5) . .
C5 C11 S1A 110.2(8) . .
C7 C12B N3 114.6(9) . .
C6 C13 C16 110.4(4) . .
C1 C16 C13 112.8(6) . .
C10B C0 C7A 91.1(12) . .
C3 C7B C10 125.0(13) . .
C12B C7 C12 123.8(10) . .
C6AA C12 C7 93.4(10) . .
N3 C12A C14 114.5(7) . .
C12A C14 C18 93.1(9) . .
C4AA C18 C14 105.1(11) . .
N3 C10A C10 116.6(8) . .
C10A C10 C7B 123.0(10) . .
C0AA C7A C0 106.5(19) . .
N3 C8 C15 107.5(7) . .
C1E C15 C8 109.8(8) . .
C1F C1A C1D 112.0(12) . .
C1D C1C N3 113.9(9) . .
C1C C1D C1A 114.8(10) . .
C1B C1E C15 111.7(11) . .
C17A S1A C11 105.0(17) . .

loop_
_geom_bond_atom_site_label_1
_geom_bond_atom_site_label_2
_geom_bond_distance
_geom_bond_site_symmetry_2
V1 O7 1.607(3) .
V1 O4 1.800(3) .
V1 O8 1.842(3) .
V1 O5 1.995(3) 16_545
V1 O1 2.027(2) 16_545
V1 O2 2.2400(6) .
V1 V2 3.0108(10) .
V1 V3 3.0232(9) .
V2 O10 1.607(3) .
V2 O9 1.801(3) .
V2 O4 1.843(3) .
V2 O1 2.000(3) .
V2 O3 2.024(3) .
V2 O2 2.2261(6) .
V2 V3 3.0260(9) 16_545
V3 O6 1.602(3) .
V3 O8 1.805(3) .
V3 O9 1.846(3) 16_545
V3 O3 1.990(2) .
V3 O5 2.042(3) .
V3 O2 2.2319(6) .
V3 V2 3.0259(9) 16_545
S1B C11 1.780(9) .
S1B C17B 1.802(11) .
O2 V2 2.2261(6) 16_545
O2 V3 2.2319(6) 16_545
O2 V1 2.2399(6) 16_545
O3 C2 1.424(5) .
O5 C4 1.429(5) .
O5 V1 1.995(3) 16_545
O9 V3 1.846(3) 16_545
O1 C9 1.419(5) .
O1 V1 2.027(2) 16_545
C2 C5 1.542(5) .
N3 C10A 1.468(11) .
N3 C8 1.488(9) .
N3 C6 1.506(7) .
N3 C12A 1.513(10) .
N3 C12B 1.542(12) .
N3 C1C 1.611(11) .
N3 C10B 1.618(13) .
C4 C5 1.524(6) .
C5 C9 1.524(7) .
C5 C11 1.534(6) .
C6 C13 1.523(8) .
C10B C0 1.430(13) .
C11 S1A 1.848(15) .
C12B C7 1.476(15) .
C13 C16 1.567(9) .
C16 C1 1.501(10) .
C0 C7A 1.90(3) .
C7B C3 1.486(14) .
C7B C10 1.512(17) .
C7 C12 1.522(14) .
C12 C6AA 1.464(18) .
C4AA C18 1.43(2) .
C12A C14 1.565(15) .
C14 C18 1.809(18) .
C10A C10 1.500(12) .
C7A C0AA 1.468(16) .
C8 C15 1.806(16) .
C15 C1E 1.515(15) .
C1A C1F 1.52(2) .
C1A C1D 1.526(17) .
C1B C1E 1.487(18) .
C1C C1D 1.271(15) .
S1A C17A 1.790(15) .
